data_4060834
loop_
_publ_author_name
'Richard R. Schrock'
'Jennifer Y. Jamieson'
'Sarah J. Dolman'
'Stephen A. Miller'
'Peter J. Bonitatebus, Jr.'
'Amir H. Hoveyda'

_publ_section_title
;
 New Chiral Molybdenum Catalysts for Asymmetric Olefin Metathesis that
 Contain 3,3'-Disubstituted Octahydrobinaphtholate or
 2,6-Dichlorophenylimido Ligands
;
_journal_name_full Organometallics
_journal_page_first 409
_journal_page_last 417
_journal_paper_doi 10.1021/om0107441
_journal_volume 21
_journal_year 2002
_chemical_formula_sum 'C68 H87 Mo N O4'
_chemical_formula_weight 1078.33
_chemical_name_systematic
;
 ?
;
_space_group_IT_number 19
_symmetry_cell_setting orthorhombic
_symmetry_space_group_name_Hall 'P 2ac 2ab'
_symmetry_space_group_name_H-M 'P 21 21 21'
_atom_sites_solution_hydrogens geom
_atom_sites_solution_primary direct
_atom_sites_solution_secondary difmap
_audit_creation_method SHELXL-97
_cell_angle_alpha 90.00
_cell_angle_beta 90.00
_cell_angle_gamma 90.00
_cell_formula_units_Z 4
_cell_length_a 13.755(5)
_cell_length_b 20.578(7)
_cell_length_c 21.263(7)
_cell_measurement_temperature 293(2)
_cell_volume 6018(4)
_computing_cell_refinement 'Bruker SMART'
_computing_data_collection 'Bruker SMART'
_computing_data_reduction 'Bruker SHELXTL'
_computing_molecular_graphics 'Bruker SHELXTL'
_computing_publication_material 'Bruker SHELXTL'
_computing_structure_refinement 'SHELXL-97 (Sheldrick, 1997)'
_computing_structure_solution 'SHELXS-97 (Sheldrick, 1990)'
_diffrn_ambient_temperature 293(2)
_diffrn_measured_fraction_theta_full 0.977
_diffrn_measured_fraction_theta_max 0.977
_diffrn_measurement_device_type 'CCD area detector'
_diffrn_measurement_method 'phi and omega scans'
_diffrn_radiation_monochromator graphite
_diffrn_radiation_source 'fine-focus sealed tube'
_diffrn_radiation_type MoK\a
_diffrn_radiation_wavelength 0.71073
_diffrn_reflns_av_R_equivalents 0.0861
_diffrn_reflns_av_sigmaI/netI 0.1369
_diffrn_reflns_limit_h_max 11
_diffrn_reflns_limit_h_min -13
_diffrn_reflns_limit_k_max 10
_diffrn_reflns_limit_k_min -19
_diffrn_reflns_limit_l_max 19
_diffrn_reflns_limit_l_min -17
_diffrn_reflns_number 8503
_diffrn_reflns_theta_full 20.00
_diffrn_reflns_theta_max 20.00
_diffrn_reflns_theta_min 2.02
_exptl_absorpt_coefficient_mu 0.265
_exptl_absorpt_correction_T_max 0.2662
_exptl_absorpt_correction_T_min 0.2041
_exptl_absorpt_correction_type empirical
_exptl_crystal_density_diffrn 1.190
_exptl_crystal_density_method 'not measured'
_exptl_crystal_F_000 2304
_refine_diff_density_max 0.394
_refine_diff_density_min -0.287
_refine_diff_density_rms 0.059
_refine_ls_abs_structure_details 'Flack H D (1983), Acta Cryst. A39, 876-881'
_refine_ls_abs_structure_Flack -0.08(7)
_refine_ls_extinction_coef 0.0000(2)
_refine_ls_extinction_expression Fc^*^=kFc[1+0.001xFc^2^\l^3^/sin(2\q)]^-1/4^
_refine_ls_extinction_method SHELXL
_refine_ls_goodness_of_fit_ref 1.028
_refine_ls_hydrogen_treatment mixed
_refine_ls_matrix_type full
_refine_ls_number_parameters 658
_refine_ls_number_reflns 5333
_refine_ls_number_restraints 0
_refine_ls_restrained_S_all 1.028
_refine_ls_R_factor_all 0.1126
_refine_ls_R_factor_gt 0.0663
_refine_ls_shift/su_max 3.357
_refine_ls_shift/su_mean 0.120
_refine_ls_structure_factor_coef Fsqd
_refine_ls_weighting_details 'calc w=1/[\s^2^(Fo^2^)+(0.0429P)^2^+0.0000P] where P=(Fo^2^+2Fc^2^)/3'
_refine_ls_weighting_scheme calc
_refine_ls_wR_factor_gt 0.1101
_refine_ls_wR_factor_ref 0.1261
_reflns_number_gt 3685
_reflns_number_total 5333
_reflns_threshold_expression >2sigma(I)
_cod_depositor_comments
;
The following automatic conversions were performed:
'_symmetry_cell_setting' value 'Orthorhombic' changed to 'orthorhombic'
according to '/home/saulius/struct/CIF-dictionaries/cif_core.dic'
dictionary named 'cif_core.dic' version 2.4.1 from 2010-06-29.

Automatic conversion script
Id: cif_fix_enum 1527 2010-12-29 10:47:43Z saulius 
;
_cod_original_sg_symbol_H-M P2(1)2(1)2(1)
_cod_database_code 4060834

loop_
_symmetry_equiv_pos_as_xyz
'x, y, z'
'-x+1/2, -y, z+1/2'
'-x, y+1/2, -z+1/2'
'x+1/2, -y+1/2, -z'

loop_
_atom_site_label
_atom_site_type_symbol
_atom_site_fract_x
_atom_site_fract_y
_atom_site_fract_z
_atom_site_U_iso_or_equiv
_atom_site_adp_type
_atom_site_occupancy
_atom_site_symmetry_multiplicity
_atom_site_calc_flag
_atom_site_refinement_flags
Mo1 Mo 1.25622(8) 0.41670(4) 0.12993(4) 0.0335(3) Uani 1 1 d .
C59 C 1.3038(8) 0.5726(6) 0.0290(5) 0.057(4) Uani 1 1 d .
H59A H 1.2858 0.5287 0.0188 0.086 Uiso 1 1 calc R
H59B H 1.3335 0.5925 -0.0070 0.086 Uiso 1 1 calc R
H59C H 1.2468 0.5967 0.0407 0.086 Uiso 1 1 calc R
O1 O 1.2542(6) 0.4334(3) 0.2228(2) 0.0304(17) Uani 1 1 d .
O3 O 1.2292(6) 0.4065(4) 0.0254(3) 0.050(2) Uani 1 1 d .
O2 O 1.1325(5) 0.4663(3) 0.1186(3) 0.031(2) Uani 1 1 d .
C28 C 1.2876(10) 0.6302(6) 0.2548(5) 0.039(4) Uani 1 1 d .
C48 C 1.2944(7) 0.4279(5) 0.3624(5) 0.049(3) Uani 1 1 d .
H48A H 1.2885 0.3953 0.3945 0.074 Uiso 1 1 calc R
H48B H 1.2505 0.4183 0.3286 0.074 Uiso 1 1 calc R
H48C H 1.2788 0.4697 0.3799 0.074 Uiso 1 1 calc R
C34 C 0.8914(7) 0.4147(8) -0.0448(6) 0.051(4) Uani 1 1 d .
N1 N 1.3742(6) 0.4336(4) 0.1085(4) 0.032(3) Uani 1 1 d .
C49 C 1.4580(9) 0.4622(7) 0.0836(5) 0.036(3) Uani 1 1 d .
C6 C 1.1890(10) 0.1858(7) 0.2455(7) 0.064(4) Uani 1 1 d .
H6A H 1.1348 0.1701 0.2241 0.077 Uiso 1 1 calc R
C36 C 0.8986(9) 0.3890(8) 0.0667(7) 0.048(4) Uani 1 1 d .
C54 C 1.4625(9) 0.5288(8) 0.0712(6) 0.047(4) Uani 1 1 d .
C23 C 1.1971(9) 0.6059(7) 0.2336(6) 0.034(4) Uani 1 1 d .
C50 C 1.5395(10) 0.4220(9) 0.0722(6) 0.047(4) Uani 1 1 d .
C60 C 1.4008(9) 0.6441(6) 0.1002(5) 0.059(4) Uani 1 1 d .
H60A H 1.4454 0.6449 0.1349 0.089 Uiso 1 1 calc R
H60B H 1.3424 0.6668 0.1115 0.089 Uiso 1 1 calc R
H60C H 1.4300 0.6647 0.0645 0.089 Uiso 1 1 calc R
C29 C 1.3607(8) 0.5846(7) 0.2720(5) 0.038(3) Uani 1 1 d .
H29A H 1.4183 0.6007 0.2889 0.045 Uiso 1 1 calc R
C30 C 1.3522(9) 0.5200(7) 0.2655(5) 0.036(3) Uani 1 1 d .
C1 C 1.2653(8) 0.3269(5) 0.1455(4) 0.043(3) Uani 1 1 d .
H1A H 1.3245 0.3077 0.1355 0.052 Uiso 1 1 calc R
C40 C 1.4247(8) 0.4726(6) 0.2909(5) 0.028(3) Uani 1 1 d .
C32 C 0.9432(9) 0.4955(7) 0.0308(7) 0.051(4) Uani 1 1 d .
C12 C 1.1865(9) 0.5392(6) 0.2282(5) 0.034(3) Uani 1 1 d .
C13 C 1.0864(8) 0.5128(6) 0.2178(6) 0.037(3) Uani 1 1 d .
C2 C 1.1889(10) 0.2821(7) 0.1720(6) 0.064(4) Uani 1 1 d .
C5 C 1.2306(10) 0.2416(6) 0.2255(6) 0.040(3) Uani 1 1 d .
C4 C 1.1506(9) 0.2349(6) 0.1178(5) 0.075(4) Uani 1 1 d .
H4A H 1.2040 0.2100 0.1015 0.112 Uiso 1 1 calc R
H4B H 1.1225 0.2603 0.0846 0.112 Uiso 1 1 calc R
H4C H 1.1024 0.2061 0.1347 0.112 Uiso 1 1 calc R
C7 C 1.2245(10) 0.1504(6) 0.2973(7) 0.060(4) Uani 1 1 d .
H7A H 1.1938 0.1124 0.3102 0.072 Uiso 1 1 calc R
C44 C 1.4653(10) 0.3877(5) 0.3636(6) 0.047(3) Uani 1 1 d .
H44A H 1.4457 0.3588 0.3947 0.056 Uiso 1 1 calc R
C64 C 1.3005(10) 0.3767(9) -0.0143(7) 0.104(7) Uani 1 1 d .
H64A H 1.3221 0.3360 0.0039 0.125 Uiso 1 1 calc R
H64B H 1.3563 0.4050 -0.0189 0.125 Uiso 1 1 calc R
C37 C 0.8766(9) 0.3362(6) 0.1166(6) 0.075(5) Uani 1 1 d .
H37A H 0.8938 0.3521 0.1575 0.112 Uiso 1 1 calc R
H37B H 0.9139 0.2979 0.1074 0.112 Uiso 1 1 calc R
H37C H 0.8086 0.3258 0.1157 0.112 Uiso 1 1 calc R
C11 C 1.2647(11) 0.4980(5) 0.2390(5) 0.037(3) Uani 1 1 d .
C31 C 0.9348(9) 0.4497(7) 0.0808(6) 0.039(4) Uani 1 1 d .
C14 C 1.0610(9) 0.4819(6) 0.1599(6) 0.034(3) Uani 1 1 d .
C63 C 1.2549(12) 0.3650(7) -0.0758(5) 0.082(4) Uani 1 1 d .
H63A H 1.2589 0.3193 -0.0867 0.098 Uiso 1 1 calc R
H63B H 1.2876 0.3900 -0.1081 0.098 Uiso 1 1 calc R
C47 C 1.6341(9) 0.3413(6) 0.3753(6) 0.086(5) Uani 1 1 d .
H47A H 1.6976 0.3477 0.3576 0.128 Uiso 1 1 calc R
H47B H 1.6136 0.2974 0.3678 0.128 Uiso 1 1 calc R
H47C H 1.6364 0.3493 0.4197 0.128 Uiso 1 1 calc R
C62 C 1.1482(10) 0.3862(7) -0.0702(6) 0.078(5) Uani 1 1 d .
H62A H 1.1358 0.4256 -0.0938 0.094 Uiso 1 1 calc R
H62B H 1.1044 0.3523 -0.0845 0.094 Uiso 1 1 calc R
C51 C 1.6234(11) 0.4515(10) 0.0501(6) 0.067(5) Uani 1 1 d .
H51A H 1.6783 0.4260 0.0438 0.081 Uiso 1 1 calc R
C39 C 0.9802(10) 0.5640(7) 0.0458(7) 0.078(5) Uani 1 1 d .
H39A H 0.9807 0.5896 0.0081 0.117 Uiso 1 1 calc R
H39B H 1.0449 0.5613 0.0625 0.117 Uiso 1 1 calc R
H39C H 0.9382 0.5839 0.0763 0.117 Uiso 1 1 calc R
C24 C 1.1180(9) 0.6523(6) 0.2171(6) 0.053(4) Uani 1 1 d .
H24A H 1.0933 0.6415 0.1757 0.063 Uiso 1 1 calc R
H24B H 1.0652 0.6471 0.2469 0.063 Uiso 1 1 calc R
C43 C 1.5638(10) 0.3872(6) 0.3452(6) 0.049(4) Uani 1 1 d .
C56 C 1.5540(11) 0.3347(8) 0.1544(7) 0.111(7) Uani 1 1 d .
H56A H 1.5464 0.2888 0.1607 0.167 Uiso 1 1 calc R
H56B H 1.5105 0.3577 0.1818 0.167 Uiso 1 1 calc R
H56C H 1.6198 0.3470 0.1637 0.167 Uiso 1 1 calc R
C61 C 1.1398(10) 0.3969(9) -0.0035(6) 0.091(7) Uani 1 1 d .
H61A H 1.0991 0.4346 0.0037 0.109 Uiso 1 1 calc R
H61B H 1.1080 0.3596 0.0155 0.109 Uiso 1 1 calc R
C52 C 1.6289(13) 0.5149(11) 0.0374(7) 0.081(6) Uani 1 1 d .
H52A H 1.6862 0.5327 0.0219 0.097 Uiso 1 1 calc R
C53 C 1.5493(12) 0.5537(8) 0.0474(6) 0.057(5) Uani 1 1 d .
H53A H 1.5534 0.5978 0.0380 0.068 Uiso 1 1 calc R
C9 C 1.3468(11) 0.2307(8) 0.3100(7) 0.074(5) Uani 1 1 d .
H9A H 1.4000 0.2472 0.3318 0.089 Uiso 1 1 calc R
C10 C 1.3106(10) 0.2643(7) 0.2598(7) 0.057(4) Uani 1 1 d .
H10A H 1.3399 0.3033 0.2481 0.068 Uiso 1 1 calc R
C3 C 1.1000(9) 0.3214(6) 0.1969(6) 0.070(5) Uani 1 1 d .
H3A H 1.1207 0.3497 0.2302 0.105 Uiso 1 1 calc R
H3B H 1.0516 0.2920 0.2125 0.105 Uiso 1 1 calc R
H3C H 1.0730 0.3468 0.1633 0.105 Uiso 1 1 calc R
C33 C 0.9207(9) 0.4769(7) -0.0291(7) 0.058(4) Uiso 1 1 d .
H33A H 0.9253 0.5077 -0.0609 0.070 Uiso 1 1 calc R
C15 C 0.9630(9) 0.4683(5) 0.1469(6) 0.034(3) Uani 1 1 d .
C45 C 1.3964(8) 0.4288(6) 0.3380(5) 0.037(3) Uani 1 1 d .
C58 C 1.3756(8) 0.5723(6) 0.0836(5) 0.042(3) Uani 1 1 d .
H58A H 1.3413 0.5540 0.1199 0.051 Uiso 1 1 calc R
C42 C 1.5850(9) 0.4319(7) 0.2977(6) 0.051(4) Uani 1 1 d .
H42A H 1.6480 0.4321 0.2819 0.061 Uiso 1 1 calc R
C35 C 0.8791(8) 0.3709(7) 0.0040(7) 0.056(4) Uani 1 1 d .
H35A H 0.8578 0.3289 -0.0047 0.067 Uiso 1 1 calc R
C8 C 1.3061(13) 0.1733(8) 0.3289(6) 0.083(5) Uani 1 1 d .
H8A H 1.3326 0.1499 0.3622 0.099 Uiso 1 1 calc R
C57 C 1.5919(11) 0.3075(8) 0.0438(8) 0.125(7) Uani 1 1 d .
H57A H 1.5832 0.2628 0.0556 0.188 Uiso 1 1 calc R
H57B H 1.6594 0.3189 0.0475 0.188 Uiso 1 1 calc R
H57C H 1.5712 0.3135 0.0010 0.188 Uiso 1 1 calc R
C55 C 1.5310(10) 0.3512(7) 0.0874(6) 0.057(4) Uani 1 1 d .
H55A H 1.4628 0.3393 0.0806 0.069 Uiso 1 1 calc R
C38 C 0.8742(8) 0.3954(7) -0.1122(5) 0.081(5) Uani 1 1 d .
H38A H 0.8866 0.4319 -0.1391 0.122 Uiso 1 1 calc R
H38B H 0.8080 0.3816 -0.1172 0.122 Uiso 1 1 calc R
H38C H 0.9171 0.3604 -0.1232 0.122 Uiso 1 1 calc R
C22 C 1.0162(9) 0.5163(5) 0.2656(6) 0.036(3) Uani 1 1 d .
C21 C 1.0464(8) 0.5390(6) 0.3310(6) 0.050(4) Uani 1 1 d .
H21A H 1.1085 0.5195 0.3417 0.060 Uiso 1 1 calc R
H21B H 1.0550 0.5858 0.3306 0.060 Uiso 1 1 calc R
O4 O 0.5518(10) 0.7177(6) -0.0544(5) 0.101(4) Uani 1 1 d .
C46 C 1.5595(8) 0.5199(6) 0.2222(6) 0.052(4) Uani 1 1 d .
H46A H 1.6281 0.5132 0.2172 0.079 Uiso 1 1 calc R
H46B H 1.5475 0.5642 0.2340 0.079 Uiso 1 1 calc R
H46C H 1.5270 0.5107 0.1832 0.079 Uiso 1 1 calc R
C20 C 0.9745(10) 0.5217(6) 0.3798(7) 0.075(4) Uani 1 1 d .
H20A H 0.9868 0.4771 0.3922 0.090 Uiso 1 1 calc R
H20B H 0.9873 0.5488 0.4162 0.090 Uiso 1 1 calc R
C41 C 1.5214(10) 0.4751(6) 0.2727(5) 0.038(3) Uani 1 1 d .
C18 C 0.8426(8) 0.4967(6) 0.3053(6) 0.058(4) Uani 1 1 d .
H18A H 0.7861 0.5203 0.2903 0.070 Uiso 1 1 calc R
H18B H 0.8228 0.4522 0.3133 0.070 Uiso 1 1 calc R
C17 C 0.9207(9) 0.4971(6) 0.2544(6) 0.039(4) Uani 1 1 d .
C26 C 1.2251(11) 0.7430(7) 0.2509(8) 0.094(5) Uani 1 1 d .
H26A H 1.1999 0.7563 0.2915 0.112 Uiso 1 1 calc R
H26B H 1.2481 0.7820 0.2301 0.112 Uiso 1 1 calc R
C16 C 0.8954(8) 0.4762(6) 0.1936(7) 0.041(4) Uani 1 1 d .
H16A H 0.8305 0.4674 0.1848 0.050 Uiso 1 1 calc R
C27 C 1.3104(9) 0.7024(6) 0.2630(5) 0.053(4) Uani 1 1 d .
H27A H 1.3332 0.7101 0.3055 0.064 Uiso 1 1 calc R
H27B H 1.3621 0.7146 0.2343 0.064 Uiso 1 1 calc R
C19 C 0.8773(10) 0.5269(8) 0.3659(7) 0.109(6) Uani 1 1 d .
H19A H 0.8607 0.5727 0.3649 0.130 Uiso 1 1 calc R
H19B H 0.8409 0.5075 0.4002 0.130 Uiso 1 1 calc R
C65 C 0.6930(12) 0.7417(9) 0.0032(7) 0.115(6) Uani 1 1 d .
H65A H 0.7214 0.7762 0.0274 0.172 Uiso 1 1 calc R
H65B H 0.7344 0.7316 -0.0318 0.172 Uiso 1 1 calc R
H65C H 0.6858 0.7039 0.0292 0.172 Uiso 1 1 calc R
C66 C 0.5984(12) 0.7619(11) -0.0197(9) 0.123(8) Uani 1 1 d .
H66A H 0.5580 0.7729 0.0162 0.147 Uiso 1 1 calc R
H66B H 0.6065 0.8010 -0.0446 0.147 Uiso 1 1 calc R
C67 C 0.4631(13) 0.7397(9) -0.0822(8) 0.115(7) Uani 1 1 d .
H67A H 0.4754 0.7769 -0.1091 0.138 Uiso 1 1 calc R
H67B H 0.4173 0.7525 -0.0499 0.138 Uiso 1 1 calc R
C25 C 1.1493(15) 0.7208(10) 0.2172(9) 0.151(8) Uiso 1 1 d .
H25A H 1.1621 0.7322 0.1738 0.181 Uiso 1 1 calc R
H25B H 1.0933 0.7461 0.2301 0.181 Uiso 1 1 calc R
C68 C 0.4245(12) 0.6869(9) -0.1186(8) 0.136(8) Uani 1 1 d .
H68A H 0.3653 0.7004 -0.1385 0.204 Uiso 1 1 calc R
H68B H 0.4116 0.6507 -0.0914 0.204 Uiso 1 1 calc R
H68C H 0.4709 0.6743 -0.1500 0.204 Uiso 1 1 calc R

loop_
_atom_site_aniso_label
_atom_site_aniso_U_11
_atom_site_aniso_U_22
_atom_site_aniso_U_33
_atom_site_aniso_U_23
_atom_site_aniso_U_13
_atom_site_aniso_U_12
Mo1 0.0345(6) 0.0360(5) 0.0301(5) -0.0023(6) -0.0009(7) 0.0009(8)
C59 0.074(9) 0.055(10) 0.043(8) -0.003(8) -0.020(7) -0.014(8)
O1 0.034(4) 0.035(5) 0.022(4) -0.001(3) 0.002(5) 0.006(6)
O3 0.038(6) 0.080(6) 0.032(5) -0.003(5) 0.006(5) 0.012(6)
O2 0.036(5) 0.043(5) 0.013(5) 0.000(4) 0.003(4) -0.005(4)
C28 0.078(12) 0.021(9) 0.019(8) 0.002(7) 0.018(7) 0.013(8)
C48 0.060(8) 0.048(8) 0.040(7) -0.001(8) 0.005(7) -0.009(6)
C34 0.036(7) 0.101(12) 0.017(9) -0.013(10) -0.010(6) 0.000(9)
N1 0.042(6) 0.028(7) 0.026(6) -0.006(5) -0.007(5) 0.004(5)
C49 0.041(10) 0.057(11) 0.010(8) -0.006(7) -0.001(6) 0.003(9)
C6 0.079(10) 0.057(11) 0.056(12) -0.011(9) -0.034(9) -0.006(9)
C36 0.028(8) 0.065(12) 0.049(11) 0.009(9) -0.014(7) -0.010(8)
C54 0.036(10) 0.074(13) 0.030(9) -0.006(9) -0.003(7) -0.009(10)
C23 0.023(8) 0.037(11) 0.042(10) 0.003(8) 0.001(7) 0.002(7)
C50 0.047(10) 0.067(12) 0.026(8) -0.022(10) 0.004(7) 0.003(11)
C60 0.068(9) 0.050(10) 0.060(9) -0.002(8) -0.005(7) -0.016(8)
C29 0.043(8) 0.041(9) 0.029(8) -0.010(8) -0.010(6) 0.003(9)
C30 0.033(9) 0.042(10) 0.034(9) -0.014(8) 0.008(7) -0.015(8)
C1 0.025(7) 0.081(9) 0.023(7) 0.001(6) 0.020(7) -0.011(8)
C40 0.023(8) 0.032(8) 0.030(8) -0.008(7) -0.004(7) -0.002(7)
C32 0.035(9) 0.060(12) 0.058(11) 0.006(10) -0.024(8) 0.008(8)
C12 0.042(9) 0.024(10) 0.036(9) -0.006(7) 0.004(7) 0.014(8)
C13 0.020(8) 0.053(10) 0.038(9) -0.003(8) -0.005(8) 0.006(7)
C2 0.077(11) 0.080(12) 0.035(9) -0.001(9) -0.034(8) 0.001(10)
C5 0.062(11) 0.015(8) 0.043(9) 0.002(6) -0.002(9) -0.008(8)
C4 0.123(12) 0.070(10) 0.031(9) 0.006(8) -0.024(9) -0.014(9)
C7 0.081(13) 0.057(10) 0.043(10) 0.001(8) -0.009(8) -0.020(9)
C44 0.075(10) 0.027(7) 0.038(8) 0.005(7) 0.004(9) 0.007(7)
C64 0.076(12) 0.170(19) 0.067(13) -0.025(12) 0.002(11) 0.039(12)
C37 0.096(11) 0.070(10) 0.059(12) 0.013(10) -0.014(9) -0.032(9)
C11 0.057(10) 0.023(8) 0.031(7) 0.006(6) 0.010(9) 0.005(9)
C31 0.035(9) 0.042(10) 0.039(11) 0.008(9) -0.007(7) -0.013(8)
C14 0.036(9) 0.029(8) 0.037(9) 0.007(7) 0.010(8) 0.004(7)
C63 0.068(11) 0.145(13) 0.032(9) -0.030(8) 0.011(11) 0.004(13)
C47 0.083(10) 0.099(12) 0.075(11) 0.024(11) -0.041(10) 0.027(9)
C62 0.078(12) 0.106(13) 0.049(12) -0.001(9) -0.010(9) -0.004(10)
C51 0.040(11) 0.127(18) 0.035(10) -0.003(11) 0.000(8) -0.003(11)
C39 0.102(12) 0.044(11) 0.089(13) 0.003(9) -0.009(10) -0.025(10)
C24 0.064(10) 0.035(9) 0.059(9) -0.010(7) 0.003(8) -0.011(7)
C43 0.056(10) 0.052(9) 0.038(10) -0.020(8) -0.021(8) 0.009(8)
C56 0.133(15) 0.103(14) 0.097(15) -0.010(11) -0.053(12) 0.072(12)
C61 0.056(11) 0.17(2) 0.043(11) -0.010(11) -0.020(9) 0.003(11)
C52 0.059(14) 0.144(19) 0.040(11) 0.000(13) 0.002(10) -0.029(15)
C53 0.050(10) 0.093(16) 0.026(10) 0.011(9) -0.006(8) -0.027(11)
C9 0.100(12) 0.056(12) 0.065(12) 0.006(10) -0.017(10) 0.002(11)
C10 0.063(10) 0.050(10) 0.056(11) 0.000(9) -0.007(8) -0.003(9)
C3 0.064(10) 0.047(10) 0.099(13) 0.023(9) -0.003(9) 0.006(8)
C15 0.023(8) 0.042(8) 0.038(10) -0.003(7) -0.011(7) -0.002(6)
C45 0.052(9) 0.033(9) 0.028(8) 0.001(7) 0.007(7) -0.001(8)
C58 0.058(9) 0.040(10) 0.029(8) 0.019(7) -0.003(7) -0.030(8)
C42 0.045(9) 0.085(13) 0.024(9) -0.019(8) 0.002(7) -0.014(9)
C35 0.039(9) 0.084(12) 0.044(11) -0.002(10) -0.014(8) -0.022(8)
C8 0.144(16) 0.060(12) 0.046(11) 0.008(10) -0.028(11) -0.007(11)
C57 0.105(14) 0.124(16) 0.147(17) -0.068(14) 0.020(13) 0.028(12)
C55 0.052(10) 0.083(13) 0.036(10) -0.013(9) -0.011(8) 0.031(9)
C38 0.066(9) 0.114(15) 0.064(12) 0.020(10) -0.008(8) 0.002(9)
C22 0.029(9) 0.033(8) 0.047(10) 0.007(8) 0.007(8) 0.003(7)
C21 0.039(8) 0.067(10) 0.043(9) 0.007(8) 0.014(8) 0.006(7)
O4 0.112(10) 0.100(10) 0.090(9) -0.006(7) -0.032(8) -0.014(8)
C46 0.036(8) 0.077(11) 0.044(9) 0.011(9) -0.001(7) -0.008(8)
C20 0.071(11) 0.087(11) 0.066(12) -0.012(10) -0.010(11) -0.027(9)
C41 0.043(10) 0.045(9) 0.026(9) 0.016(8) -0.011(8) -0.004(8)
C18 0.039(9) 0.086(12) 0.050(10) 0.014(8) 0.000(8) -0.007(8)
C17 0.031(9) 0.052(10) 0.034(10) 0.008(8) -0.001(8) 0.003(7)
C26 0.089(14) 0.051(11) 0.141(15) -0.012(11) 0.006(12) 0.014(10)
C16 0.013(8) 0.051(10) 0.060(11) 0.011(8) -0.002(8) -0.003(7)
C27 0.081(10) 0.052(11) 0.027(9) 0.000(8) 0.010(8) 0.016(9)
C19 0.069(12) 0.203(19) 0.054(11) 0.030(14) -0.010(11) -0.029(12)
C65 0.109(16) 0.128(17) 0.107(14) -0.009(12) -0.008(12) -0.032(13)
C66 0.073(14) 0.18(2) 0.120(18) 0.004(17) -0.001(13) -0.011(15)
C67 0.104(16) 0.126(18) 0.115(16) 0.051(15) 0.004(13) -0.059(15)
C68 0.145(17) 0.147(18) 0.117(17) 0.033(15) -0.033(14) -0.097(15)

loop_
_atom_type_symbol
_atom_type_description
_atom_type_scat_dispersion_real
_atom_type_scat_dispersion_imag
_atom_type_scat_source
C C 0.0033 0.0016 'International Tables Vol C Tables 4.2.6.8 and 6.1.1.4'
H H 0.0000 0.0000 'International Tables Vol C Tables 4.2.6.8 and 6.1.1.4'
N N 0.0061 0.0033 'International Tables Vol C Tables 4.2.6.8 and 6.1.1.4'
O O 0.0106 0.0060 'International Tables Vol C Tables 4.2.6.8 and 6.1.1.4'
Mo Mo -1.6832 0.6857 'International Tables Vol C Tables 4.2.6.8 and 6.1.1.4'

loop_
_geom_angle_atom_site_label_1
_geom_angle_atom_site_label_2
_geom_angle_atom_site_label_3
_geom_angle
N1 Mo1 C1 100.5(4)
N1 Mo1 O2 131.9(3)
C1 Mo1 O2 125.4(4)
N1 Mo1 O1 103.8(4)
C1 Mo1 O1 89.8(3)
O2 Mo1 O1 91.1(3)
N1 Mo1 O3 85.1(3)
C1 Mo1 O3 95.3(4)
O2 Mo1 O3 77.8(3)
O1 Mo1 O3 168.8(3)
C11 O1 Mo1 114.2(6)
C61 O3 C64 106.5(10)
C61 O3 Mo1 126.4(8)
C64 O3 Mo1 120.4(8)
C14 O2 Mo1 131.2(6)
C23 C28 C29 118.1(12)
C23 C28 C27 124.1(12)
C29 C28 C27 117.8(13)
C35 C34 C33 117.1(12)
C35 C34 C38 121.5(14)
C33 C34 C38 121.4(15)
C49 N1 Mo1 164.2(8)
C54 C49 N1 121.5(12)
C54 C49 C50 120.3(13)
N1 C49 C50 118.2(13)
C5 C6 C7 122.5(13)
C31 C36 C35 121.0(13)
C31 C36 C37 123.9(13)
C35 C36 C37 115.1(13)
C53 C54 C49 117.9(14)
C53 C54 C58 121.4(15)
C49 C54 C58 120.7(12)
C12 C23 C28 118.0(12)
C12 C23 C24 122.6(12)
C28 C23 C24 119.4(12)
C51 C50 C49 117.6(15)
C51 C50 C55 124.3(15)
C49 C50 C55 118.0(13)
C30 C29 C28 124.3(12)
C29 C30 C11 115.9(12)
C29 C30 C40 123.4(11)
C11 C30 C40 120.4(11)
C2 C1 Mo1 128.4(9)
C41 C40 C45 119.4(11)
C41 C40 C30 120.9(11)
C45 C40 C30 119.5(10)
C33 C32 C31 119.5(14)
C33 C32 C39 121.8(14)
C31 C32 C39 118.6(13)
C11 C12 C23 120.6(12)
C11 C12 C13 121.0(11)
C23 C12 C13 118.0(11)
C22 C13 C14 118.6(11)
C22 C13 C12 120.4(11)
C14 C13 C12 121.0(11)
C1 C2 C5 110.6(11)
C1 C2 C3 110.8(11)
C5 C2 C3 109.0(11)
C1 C2 C4 109.4(10)
C5 C2 C4 109.4(11)
C3 C2 C4 107.6(10)
C6 C5 C10 117.0(13)
C6 C5 C2 122.6(14)
C10 C5 C2 120.2(13)
C8 C7 C6 118.9(13)
C45 C44 C43 123.7(11)
O3 C64 C63 107.6(11)
O1 C11 C12 117.7(12)
O1 C11 C30 120.0(12)
C12 C11 C30 122.2(11)
C36 C31 C32 117.7(13)
C36 C31 C15 121.8(13)
C32 C31 C15 120.4(12)
O2 C14 C15 121.4(12)
O2 C14 C13 119.0(10)
C15 C14 C13 119.5(11)
C64 C63 C62 107.1(11)
C61 C62 C63 101.3(11)
C52 C51 C50 122.9(18)
C25 C24 C23 113.6(12)
C42 C43 C44 113.3(12)
C42 C43 C47 126.2(13)
C44 C43 C47 120.5(13)
O3 C61 C62 112.7(12)
C51 C52 C53 119.6(18)
C52 C53 C54 121.6(17)
C10 C9 C8 121.2(15)
C9 C10 C5 121.6(14)
C32 C33 C34 123.5(14)
C16 C15 C14 119.0(11)
C16 C15 C31 122.1(11)
C14 C15 C31 118.7(11)
C44 C45 C40 118.9(10)
C44 C45 C48 120.0(11)
C40 C45 C48 121.0(11)
C54 C58 C59 112.4(10)
C54 C58 C60 115.1(10)
C59 C58 C60 108.2(10)
C41 C42 C43 125.6(12)
C34 C35 C36 120.9(13)
C9 C8 C7 118.8(15)
C56 C55 C50 114.3(12)
C56 C55 C57 109.0(12)
C50 C55 C57 113.3(13)
C17 C22 C13 120.7(12)
C17 C22 C21 120.0(11)
C13 C22 C21 119.3(11)
C20 C21 C22 112.6(10)
C66 O4 C67 115.0(15)
C19 C20 C21 118.9(13)
C42 C41 C40 118.9(12)
C42 C41 C46 117.1(12)
C40 C41 C46 123.7(12)
C19 C18 C17 112.4(11)
C22 C17 C16 118.5(12)
C22 C17 C18 123.1(12)
C16 C17 C18 118.5(11)
C25 C26 C27 121.5(15)
C15 C16 C17 122.4(11)
C26 C27 C28 111.7(11)
C20 C19 C18 117.3(14)
O4 C66 C65 114.9(19)
O4 C67 C68 107.4(17)
C26 C25 C24 123.5(18)

loop_
_geom_bond_atom_site_label_1
_geom_bond_atom_site_label_2
_geom_bond_distance
Mo1 N1 1.721(9)
Mo1 C1 1.882(11)
Mo1 O2 2.000(7)
Mo1 O1 2.005(5)
Mo1 O3 2.263(7)
C59 C58 1.525(13)
O1 C11 1.380(11)
O3 C61 1.389(13)
O3 C64 1.431(14)
O2 C14 1.357(12)
C28 C23 1.415(15)
C28 C29 1.424(15)
C28 C27 1.529(15)
C48 C45 1.496(12)
C34 C35 1.386(16)
C34 C33 1.384(17)
C34 C38 1.504(14)
N1 C49 1.399(13)
C49 C54 1.397(16)
C49 C50 1.413(16)
C6 C5 1.353(15)
C6 C7 1.407(15)
C36 C31 1.377(15)
C36 C35 1.409(16)
C36 C37 1.549(16)
C54 C53 1.395(16)
C54 C58 1.516(15)
C23 C12 1.384(15)
C23 C24 1.489(15)
C50 C51 1.386(18)
C50 C55 1.498(18)
C60 C58 1.558(14)
C29 C30 1.341(16)
C30 C11 1.404(16)
C30 C40 1.498(15)
C1 C2 1.508(15)
C40 C41 1.386(15)
C40 C45 1.403(14)
C32 C33 1.364(16)
C32 C31 1.426(16)
C32 C39 1.533(17)
C12 C11 1.389(15)
C12 C13 1.497(16)
C13 C22 1.404(14)
C13 C14 1.429(15)
C2 C5 1.522(15)
C2 C3 1.559(16)
C2 C4 1.596(15)
C5 C10 1.400(15)
C7 C8 1.390(16)
C44 C45 1.382(14)
C44 C43 1.410(15)
C64 C63 1.469(16)
C31 C15 1.507(16)
C14 C15 1.404(14)
C63 C62 1.535(17)
C47 C43 1.496(14)
C62 C61 1.440(15)
C51 C52 1.33(2)
C24 C25 1.47(2)
C43 C42 1.398(15)
C56 C55 1.498(16)
C52 C53 1.37(2)
C9 C10 1.367(15)
C9 C8 1.367(17)
C15 C16 1.370(14)
C42 C41 1.355(15)
C57 C55 1.541(17)
C22 C17 1.392(15)
C22 C21 1.525(15)
C21 C20 1.476(14)
O4 C66 1.336(19)
O4 C67 1.430(17)
C46 C41 1.508(14)
C20 C19 1.374(16)
C18 C19 1.508(16)
C18 C17 1.525(15)
C17 C16 1.406(15)
C26 C25 1.35(2)
C26 C27 1.462(16)
C65 C66 1.449(19)
C67 C68 1.435(19)

loop_
_geom_torsion_atom_site_label_1
_geom_torsion_atom_site_label_2
_geom_torsion_atom_site_label_3
_geom_torsion_atom_site_label_4
_geom_torsion
N1 Mo1 O1 C11 68.5(9)
C1 Mo1 O1 C11 169.3(9)
O2 Mo1 O1 C11 -65.4(9)
O3 Mo1 O1 C11 -73.6(19)
N1 Mo1 O3 C61 -174.0(12)
C1 Mo1 O3 C61 85.9(13)
O2 Mo1 O3 C61 -39.2(12)
O1 Mo1 O3 C61 -31(2)
N1 Mo1 O3 C64 38.5(10)
C1 Mo1 O3 C64 -61.6(10)
O2 Mo1 O3 C64 173.3(10)
O1 Mo1 O3 C64 -178.2(14)
N1 Mo1 O2 C14 -131.0(9)
C1 Mo1 O2 C14 69.3(10)
O1 Mo1 O2 C14 -21.2(9)
O3 Mo1 O2 C14 157.2(9)
C1 Mo1 N1 C49 159(3)
O2 Mo1 N1 C49 -4(3)
O1 Mo1 N1 C49 -108(3)
O3 Mo1 N1 C49 65(3)
Mo1 N1 C49 C54 24(3)
Mo1 N1 C49 C50 -157(2)
N1 C49 C54 C53 178.8(10)
C50 C49 C54 C53 0.2(17)
N1 C49 C54 C58 -1.0(17)
C50 C49 C54 C58 -179.7(10)
C29 C28 C23 C12 -2.8(18)
C27 C28 C23 C12 179.8(11)
C29 C28 C23 C24 178.1(10)
C27 C28 C23 C24 0.8(19)
C54 C49 C50 C51 1.6(17)
N1 C49 C50 C51 -177.2(10)
C54 C49 C50 C55 178.9(11)
N1 C49 C50 C55 0.1(16)
C23 C28 C29 C30 4.8(17)
C27 C28 C29 C30 -177.7(11)
C28 C29 C30 C11 0.8(17)
C28 C29 C30 C40 -172.4(10)
N1 Mo1 C1 C2 173.8(9)
O2 Mo1 C1 C2 -21.4(11)
O1 Mo1 C1 C2 69.8(10)
O3 Mo1 C1 C2 -100.2(9)
C29 C30 C40 C41 -58.5(15)
C11 C30 C40 C41 128.7(12)
C29 C30 C40 C45 115.7(13)
C11 C30 C40 C45 -57.1(15)
C28 C23 C12 C11 -5(2)
C24 C23 C12 C11 174.5(10)
C28 C23 C12 C13 168.6(11)
C24 C23 C12 C13 -12(2)
C11 C12 C13 C22 104.5(13)
C23 C12 C13 C22 -68.7(17)
C11 C12 C13 C14 -73.8(16)
C23 C12 C13 C14 113.1(13)
Mo1 C1 C2 C5 -130.3(9)
Mo1 C1 C2 C3 -9.3(14)
Mo1 C1 C2 C4 109.1(11)
C7 C6 C5 C10 -1.4(19)
C7 C6 C5 C2 -176.2(12)
C1 C2 C5 C6 -160.5(12)
C3 C2 C5 C6 77.5(15)
C4 C2 C5 C6 -39.9(17)
C1 C2 C5 C10 24.9(16)
C3 C2 C5 C10 -97.2(14)
C4 C2 C5 C10 145.4(11)
C5 C6 C7 C8 -0.8(19)
C61 O3 C64 C63 15.5(16)
Mo1 O3 C64 C63 168.6(9)
Mo1 O1 C11 C12 72.9(12)
Mo1 O1 C11 C30 -107.2(10)
C23 C12 C11 O1 -169.4(11)
C13 C12 C11 O1 17.6(16)
C23 C12 C11 C30 10.7(19)
C13 C12 C11 C30 -162.3(11)
C29 C30 C11 O1 171.5(9)
C40 C30 C11 O1 -15.1(16)
C29 C30 C11 C12 -8.6(17)
C40 C30 C11 C12 164.8(10)
C35 C36 C31 C32 5.9(19)
C37 C36 C31 C32 -174.4(12)
C35 C36 C31 C15 -175.4(11)
C37 C36 C31 C15 4(2)
C33 C32 C31 C36 -3.7(19)
C39 C32 C31 C36 178.0(12)
C33 C32 C31 C15 177.6(12)
C39 C32 C31 C15 -0.7(18)
Mo1 O2 C14 C15 -128.1(10)
Mo1 O2 C14 C13 52.0(14)
C22 C13 C14 O2 -166.8(10)
C12 C13 C14 O2 11.5(17)
C22 C13 C14 C15 13.3(17)
C12 C13 C14 C15 -168.4(11)
O3 C64 C63 C62 -3.2(17)
C64 C63 C62 C61 -9.7(17)
C49 C50 C51 C52 -2(2)
C55 C50 C51 C52 -179.4(14)
C12 C23 C24 C25 -171.3(14)
C28 C23 C24 C25 7.7(19)
C45 C44 C43 C42 -0.7(17)
C45 C44 C43 C47 179.9(11)
C64 O3 C61 C62 -23.4(18)
Mo1 O3 C61 C62 -174.5(9)
C63 C62 C61 O3 20.4(18)
C50 C51 C52 C53 1(3)
C51 C52 C53 C54 1(2)
C49 C54 C53 C52 -1.3(19)
C58 C54 C53 C52 178.5(12)
C8 C9 C10 C5 0(2)
C6 C5 C10 C9 1.8(18)
C2 C5 C10 C9 176.8(12)
C31 C32 C33 C34 -1(2)
C39 C32 C33 C34 176.9(12)
C35 C34 C33 C32 4.0(19)
C38 C34 C33 C32 -175.6(11)
O2 C14 C15 C16 170.6(10)
C13 C14 C15 C16 -9.5(17)
O2 C14 C15 C31 -13.2(17)
C13 C14 C15 C31 166.6(11)
C36 C31 C15 C16 -68.8(18)
C32 C31 C15 C16 109.9(13)
C36 C31 C15 C14 115.2(14)
C32 C31 C15 C14 -66.2(16)
C43 C44 C45 C40 0.2(17)
C43 C44 C45 C48 -177.4(10)
C41 C40 C45 C44 -2.1(15)
C30 C40 C45 C44 -176.4(10)
C41 C40 C45 C48 175.4(10)
C30 C40 C45 C48 1.1(15)
C53 C54 C58 C59 95.7(13)
C49 C54 C58 C59 -84.5(13)
C53 C54 C58 C60 -28.9(15)
C49 C54 C58 C60 151.0(11)
C44 C43 C42 C41 3.5(17)
C47 C43 C42 C41 -177.1(12)
C33 C34 C35 C36 -1.7(18)
C38 C34 C35 C36 177.9(11)
C31 C36 C35 C34 -3.3(19)
C37 C36 C35 C34 177.0(11)
C10 C9 C8 C7 -2(2)
C6 C7 C8 C9 2.6(19)
C51 C50 C55 C56 91.1(16)
C49 C50 C55 C56 -86.0(15)
C51 C50 C55 C57 -34.6(18)
C49 C50 C55 C57 148.3(11)
C14 C13 C22 C17 -7.4(17)
C12 C13 C22 C17 174.3(11)
C14 C13 C22 C21 170.1(11)
C12 C13 C22 C21 -8.2(17)
C17 C22 C21 C20 14.8(16)
C13 C22 C21 C20 -162.7(11)
C22 C21 C20 C19 -39.6(18)
C43 C42 C41 C40 -5.6(18)
C43 C42 C41 C46 179.2(11)
C45 C40 C41 C42 4.6(16)
C30 C40 C41 C42 178.8(10)
C45 C40 C41 C46 179.5(11)
C30 C40 C41 C46 -6.3(17)
C13 C22 C17 C16 -2.2(18)
C21 C22 C17 C16 -179.7(11)
C13 C22 C17 C18 176.8(11)
C21 C22 C17 C18 -0.6(17)
C19 C18 C17 C22 7.0(17)
C19 C18 C17 C16 -173.9(12)
C14 C15 C16 C17 -0.3(18)
C31 C15 C16 C17 -176.3(12)
C22 C17 C16 C15 6.2(19)
C18 C17 C16 C15 -172.8(11)
C25 C26 C27 C28 -20(2)
C23 C28 C27 C26 4.4(18)
C29 C28 C27 C26 -173.0(11)
C21 C20 C19 C18 49(2)
C17 C18 C19 C20 -30.4(18)
C67 O4 C66 C65 -173.9(14)
C66 O4 C67 C68 178.7(14)
C27 C26 C25 C24 33(3)
C23 C24 C25 C26 -25(3)
